data_4061120
_journal_name_full Organometallics
_journal_paper_doi 10.1021/om049518s
_journal_year 2004
_chemical_formula_sum 'C25 H32 Cl6 N4 O2 Ti'
_chemical_formula_weight 681.15
_space_group_IT_number 14
_symmetry_cell_setting monoclinic
_symmetry_space_group_name_Hall '-P 2yn'
_symmetry_space_group_name_H-M 'P 1 21/n 1'
_cell_angle_alpha 90.00
_cell_angle_beta 94.44
_cell_angle_gamma 90.00
_cell_formula_units_Z 4
_cell_length_a 10.8613(2)
_cell_length_b 20.8319(3)
_cell_length_c 13.3001(3)
_cell_measurement_temperature 180(2)
_cell_volume 3000.29(10)
_diffrn_ambient_temperature 180(2)
_exptl_crystal_density_diffrn 1.508
_cod_depositor_comments
;
The following automatic conversions were performed:
'_symmetry_cell_setting' value 'Monoclinic' changed to 'monoclinic'
according to '/home/saulius/struct/CIF-dictionaries/cif_core.dic'
dictionary named 'cif_core.dic' version 2.4.1 from 2010-06-29.

Automatic conversion script
Id: cif_fix_enum 1527 2010-12-29 10:47:43Z saulius 
;
_cod_original_sg_symbol_H-M 'P 21/n'
_cod_database_code 4061120

loop_
_symmetry_equiv_pos_as_xyz
'x, y, z'
'-x+1/2, y+1/2, -z+1/2'
'-x, -y, -z'
'x-1/2, -y-1/2, z-1/2'

loop_
_atom_site_label
_atom_site_type_symbol
_atom_site_fract_x
_atom_site_fract_y
_atom_site_fract_z
_atom_site_U_iso_or_equiv
_atom_site_adp_type
_atom_site_occupancy
_atom_site_symmetry_multiplicity
_atom_site_calc_flag
_atom_site_refinement_flags
_atom_site_disorder_assembly
_atom_site_disorder_group
Ti1 Ti -0.34105(11) -0.11334(6) 0.17380(10) 0.0203(3) Uani 1 1 d . . .
Cl1 Cl -0.14413(15) -0.09587(9) 0.12990(15) 0.0314(5) Uani 1 1 d . . .
Cl2 Cl -0.36040(16) -0.01140(8) 0.22895(14) 0.0291(5) Uani 1 1 d . . .
Cl3 Cl -0.33120(16) -0.21962(9) 0.12097(14) 0.0295(5) Uani 1 1 d . . .
Cl4 Cl -0.43471(15) -0.08604(9) 0.01734(14) 0.0276(4) Uani 1 1 d . . .
Cl10 Cl 0.0587(2) -0.09024(13) 0.46932(19) 0.0559(7) Uani 1 1 d . . .
Cl11 Cl 0.0754(3) -0.05731(13) 0.6814(2) 0.0645(8) Uani 1 1 d . . .
O1 O -0.1680(4) -0.2069(2) 0.4410(4) 0.0304(12) Uani 1 1 d . . .
O2 O -0.7270(4) -0.1252(2) 0.2413(4) 0.0319(13) Uani 1 1 d . . .
N1 N -0.2697(5) -0.1423(3) 0.3211(4) 0.0242(14) Uani 1 1 d . . .
N2 N -0.1165(5) -0.2182(3) 0.2864(5) 0.0291(15) Uani 1 1 d . . .
H2A H -0.1028 -0.2060 0.2249 0.035 Uiso 1 1 calc R . .
N3 N -0.5191(5) -0.1361(3) 0.2255(4) 0.0205(13) Uani 1 1 d . . .
N4 N -0.6383(5) -0.0478(3) 0.1626(5) 0.0264(14) Uani 1 1 d . . .
H4A H -0.5781 -0.0222 0.1473 0.032 Uiso 1 1 calc R . .
C1 C -0.6233(7) -0.1328(4) 0.5335(6) 0.038(2) Uani 1 1 d . . .
H1A H -0.6576 -0.1028 0.5808 0.057 Uiso 1 1 calc R . .
H1B H -0.6185 -0.1758 0.5634 0.057 Uiso 1 1 calc R . .
H1C H -0.6766 -0.1339 0.4706 0.057 Uiso 1 1 calc R . .
C2 C -0.4966(7) -0.1111(4) 0.5117(6) 0.0265(17) Uani 1 1 d . . .
C3 C -0.4388(7) -0.0615(4) 0.5642(6) 0.0334(19) Uani 1 1 d . . .
H3A H -0.4765 -0.0430 0.6194 0.040 Uiso 1 1 calc R . .
C4 C -0.3259(7) -0.0376(4) 0.5379(6) 0.0326(19) Uani 1 1 d . . .
H4B H -0.2870 -0.0035 0.5757 0.039 Uiso 1 1 calc R . .
C5 C -0.2705(7) -0.0632(3) 0.4576(6) 0.0269(17) Uani 1 1 d . . .
H5A H -0.1958 -0.0455 0.4371 0.032 Uiso 1 1 calc R . .
C6 C -0.3249(6) -0.1149(3) 0.4074(5) 0.0220(15) Uani 1 1 d . . .
C7 C -0.4356(6) -0.1403(3) 0.4342(5) 0.0219(15) Uani 1 1 d . . .
C8 C -0.4878(6) -0.1981(3) 0.3807(5) 0.0237(16) Uani 1 1 d . . .
C9 C -0.5336(6) -0.1953(3) 0.2808(5) 0.0214(15) Uani 1 1 d . . .
C10 C -0.5915(6) -0.2474(3) 0.2319(6) 0.0270(17) Uani 1 1 d . . .
H10A H -0.6233 -0.2443 0.1636 0.032 Uiso 1 1 calc R . .
C11 C -0.6016(7) -0.3037(4) 0.2851(6) 0.0336(19) Uani 1 1 d . . .
H11A H -0.6442 -0.3393 0.2542 0.040 Uiso 1 1 calc R . .
C12 C -0.5509(7) -0.3086(4) 0.3818(6) 0.0353(19) Uani 1 1 d . . .
H12A H -0.5547 -0.3486 0.4158 0.042 Uiso 1 1 calc R . .
C13 C -0.4940(7) -0.2570(3) 0.4320(6) 0.0277(17) Uani 1 1 d . . .
C14 C -0.4349(8) -0.2663(4) 0.5368(6) 0.037(2) Uani 1 1 d . . .
H14A H -0.4864 -0.2948 0.5745 0.056 Uiso 1 1 calc R . .
H14B H -0.4269 -0.2247 0.5711 0.056 Uiso 1 1 calc R . .
H14C H -0.3529 -0.2854 0.5334 0.056 Uiso 1 1 calc R . .
C15 C -0.1881(6) -0.1873(3) 0.3461(6) 0.0254(17) Uani 1 1 d . . .
C16 C -0.0694(7) -0.2542(4) 0.4438(6) 0.039(2) Uani 1 1 d . . .
H16A H -0.0884 -0.2910 0.4870 0.047 Uiso 1 1 calc R . .
H16B H 0.0100 -0.2350 0.4702 0.047 Uiso 1 1 calc R . .
C17 C -0.0631(7) -0.2752(4) 0.3365(6) 0.037(2) Uani 1 1 d . . .
C18 C -0.1523(10) -0.3318(4) 0.3145(8) 0.066(3) Uani 1 1 d . . .
H18A H -0.1573 -0.3417 0.2423 0.099 Uiso 1 1 calc R . .
H18B H -0.2345 -0.3203 0.3344 0.099 Uiso 1 1 calc R . .
H18C H -0.1219 -0.3695 0.3530 0.099 Uiso 1 1 calc R . .
C19 C 0.0652(9) -0.2888(6) 0.3106(8) 0.080(4) Uani 1 1 d . . .
H19A H 0.1139 -0.2491 0.3159 0.120 Uiso 1 1 calc R . .
H19B H 0.0635 -0.3052 0.2415 0.120 Uiso 1 1 calc R . .
H19C H 0.1027 -0.3208 0.3574 0.120 Uiso 1 1 calc R . .
C20 C -0.6211(6) -0.1029(3) 0.2094(5) 0.0231(16) Uani 1 1 d . . .
C21 C -0.8213(6) -0.0765(4) 0.2199(6) 0.0314(18) Uani 1 1 d . . .
H21A H -0.8345 -0.0512 0.2812 0.038 Uiso 1 1 calc R . .
H21B H -0.9005 -0.0963 0.1947 0.038 Uiso 1 1 calc R . .
C22 C -0.7704(6) -0.0339(4) 0.1387(6) 0.0275(17) Uani 1 1 d . . .
C23 C -0.7989(7) 0.0367(4) 0.1565(7) 0.042(2) Uani 1 1 d . . .
H23A H -0.7623 0.0630 0.1055 0.063 Uiso 1 1 calc R . .
H23B H -0.7641 0.0494 0.2238 0.063 Uiso 1 1 calc R . .
H23C H -0.8886 0.0431 0.1518 0.063 Uiso 1 1 calc R . .
C24 C -0.8100(7) -0.0543(4) 0.0335(6) 0.041(2) Uani 1 1 d . . .
H24A H -0.7627 -0.0305 -0.0141 0.062 Uiso 1 1 calc R . .
H24B H -0.8982 -0.0454 0.0193 0.062 Uiso 1 1 calc R . .
H24C H -0.7950 -0.1004 0.0263 0.062 Uiso 1 1 calc R . .
C200 C 0.0221(8) -0.1127(4) 0.5889(6) 0.045(2) Uani 1 1 d . . .
H20A H 0.0588 -0.1552 0.6054 0.054 Uiso 1 1 calc R . .
H20B H -0.0687 -0.1167 0.5893 0.054 Uiso 1 1 calc R . .

loop_
_atom_site_aniso_label
_atom_site_aniso_U_11
_atom_site_aniso_U_22
_atom_site_aniso_U_33
_atom_site_aniso_U_23
_atom_site_aniso_U_13
_atom_site_aniso_U_12
Ti1 0.0117(6) 0.0223(7) 0.0262(7) 0.0005(6) -0.0027(5) 0.0005(5)
Cl1 0.0139(8) 0.0410(11) 0.0392(11) 0.0069(9) 0.0007(7) -0.0005(8)
Cl2 0.0235(9) 0.0235(9) 0.0396(11) -0.0025(8) -0.0030(8) -0.0011(7)
Cl3 0.0222(9) 0.0278(10) 0.0372(11) -0.0078(8) -0.0060(8) 0.0034(8)
Cl4 0.0197(9) 0.0337(10) 0.0284(10) 0.0034(8) -0.0043(7) 0.0015(7)
Cl10 0.0342(12) 0.0747(17) 0.0593(16) 0.0113(13) 0.0062(11) -0.0039(11)
Cl11 0.0680(17) 0.0609(16) 0.0645(18) -0.0035(14) 0.0043(14) -0.0242(14)
O1 0.026(3) 0.034(3) 0.030(3) 0.003(2) -0.005(2) 0.011(2)
O2 0.007(2) 0.031(3) 0.058(4) 0.016(3) 0.005(2) 0.003(2)
N1 0.017(3) 0.024(3) 0.030(4) 0.002(3) -0.006(3) 0.002(2)
N2 0.027(3) 0.038(4) 0.022(3) 0.007(3) 0.004(3) 0.016(3)
N3 0.013(3) 0.021(3) 0.026(3) 0.002(3) -0.005(2) -0.001(2)
N4 0.011(3) 0.026(3) 0.041(4) 0.009(3) -0.005(3) 0.002(2)
C1 0.028(4) 0.050(5) 0.038(5) -0.002(4) 0.013(4) -0.004(4)
C2 0.027(4) 0.025(4) 0.027(4) 0.003(3) 0.004(3) 0.007(3)
C3 0.033(4) 0.034(4) 0.034(5) -0.010(4) 0.009(4) 0.012(4)
C4 0.039(5) 0.030(4) 0.027(4) -0.007(3) -0.014(4) 0.000(4)
C5 0.021(4) 0.027(4) 0.031(4) -0.001(3) -0.003(3) -0.001(3)
C6 0.016(3) 0.030(4) 0.021(4) 0.001(3) 0.005(3) 0.001(3)
C7 0.028(4) 0.017(4) 0.020(4) -0.001(3) -0.003(3) 0.006(3)
C8 0.012(3) 0.029(4) 0.031(4) 0.002(3) 0.004(3) 0.004(3)
C9 0.017(3) 0.018(4) 0.029(4) 0.006(3) -0.002(3) -0.003(3)
C10 0.021(4) 0.029(4) 0.032(4) 0.001(3) 0.002(3) -0.003(3)
C11 0.036(4) 0.025(4) 0.039(5) -0.001(4) -0.003(4) -0.004(3)
C12 0.036(5) 0.023(4) 0.047(5) 0.006(4) 0.004(4) 0.001(3)
C13 0.032(4) 0.023(4) 0.028(4) 0.002(3) -0.004(3) 0.005(3)
C14 0.047(5) 0.024(4) 0.039(5) 0.006(4) -0.003(4) -0.002(4)
C15 0.014(3) 0.027(4) 0.034(4) -0.001(4) -0.006(3) -0.008(3)
C16 0.033(4) 0.040(5) 0.042(5) 0.006(4) -0.007(4) 0.029(4)
C17 0.034(5) 0.035(5) 0.040(5) 0.010(4) 0.001(4) 0.015(4)
C18 0.102(9) 0.031(5) 0.060(7) 0.003(5) -0.027(6) 0.016(5)
C19 0.064(7) 0.111(10) 0.070(8) 0.046(7) 0.032(6) 0.072(7)
C20 0.014(3) 0.021(4) 0.034(4) -0.008(3) -0.001(3) -0.005(3)
C21 0.016(4) 0.035(4) 0.044(5) 0.008(4) 0.005(3) 0.005(3)
C22 0.012(3) 0.030(4) 0.040(5) 0.002(4) 0.002(3) 0.006(3)
C23 0.031(4) 0.032(5) 0.066(6) 0.005(4) 0.014(4) 0.012(4)
C24 0.033(5) 0.043(5) 0.045(5) 0.008(4) -0.009(4) 0.002(4)
C200 0.044(5) 0.048(5) 0.041(5) 0.003(4) 0.000(4) -0.008(4)

loop_
_geom_bond_atom_site_label_1
_geom_bond_atom_site_label_2
_geom_bond_distance
_geom_bond_site_symmetry_2
_geom_bond_publ_flag
Ti1 N1 2.138(6) . y
Ti1 N3 2.154(6) . y
Ti1 Cl2 2.262(2) . y
Ti1 Cl1 2.289(2) . y
Ti1 Cl4 2.315(2) . y
Ti1 Cl3 2.328(2) . y
Cl10 C200 1.733(9) . ?
Cl11 C200 1.752(9) . ?
O1 C15 1.328(9) . ?
O1 C16 1.453(8) . ?
O2 C20 1.339(8) . ?
O2 C21 1.454(8) . ?
N1 C15 1.315(9) . ?
N1 C6 1.453(9) . ?
N2 C15 1.321(9) . ?
N2 C17 1.460(9) . ?
N2 H2A 0.8800 . ?
N3 C20 1.310(9) . ?
N3 C9 1.451(8) . ?
N4 C20 1.312(9) . ?
N4 C22 1.474(8) . ?
N4 H4A 0.8800 . ?
C1 C2 1.497(10) . ?
C1 H1A 0.9800 . ?
C1 H1B 0.9800 . ?
C1 H1C 0.9800 . ?
C2 C3 1.372(11) . ?
C2 C7 1.405(10) . ?
C3 C4 1.393(11) . ?
C3 H3A 0.9500 . ?
C4 C5 1.374(10) . ?
C4 H4B 0.9500 . ?
C5 C6 1.376(10) . ?
C5 H5A 0.9500 . ?
C6 C7 1.385(9) . ?
C7 C8 1.488(10) . ?
C8 C9 1.384(10) . ?
C8 C13 1.408(10) . ?
C9 C10 1.390(10) . ?
C10 C11 1.379(10) . ?
C10 H10A 0.9500 . ?
C11 C12 1.363(11) . ?
C11 H11A 0.9500 . ?
C12 C13 1.386(11) . ?
C12 H12A 0.9500 . ?
C13 C14 1.502(10) . ?
C14 H14A 0.9800 . ?
C14 H14B 0.9800 . ?
C14 H14C 0.9800 . ?
C16 C17 1.498(11) . ?
C16 H16A 0.9900 . ?
C16 H16B 0.9900 . ?
C17 C19 1.489(11) . ?
C17 C18 1.541(13) . ?
C18 H18A 0.9800 . ?
C18 H18B 0.9800 . ?
C18 H18C 0.9800 . ?
C19 H19A 0.9800 . ?
C19 H19B 0.9800 . ?
C19 H19C 0.9800 . ?
C21 C22 1.534(10) . ?
C21 H21A 0.9900 . ?
C21 H21B 0.9900 . ?
C22 C24 1.493(11) . ?
C22 C23 1.525(10) . ?
C23 H23A 0.9800 . ?
C23 H23B 0.9800 . ?
C23 H23C 0.9800 . ?
C24 H24A 0.9800 . ?
C24 H24B 0.9800 . ?
C24 H24C 0.9800 . ?
C200 H20A 0.9900 . ?
C200 H20B 0.9900 . ?
